data_4109649
loop_
_publ_author_name
'Brad C. Bailey'
'Hongjun Fan'
'John C. Huffman'
'Mu-Hyun Baik'
'Daniel J. Mindiola'

_publ_section_title
;
 Intermolecular C-H Bond Activation Reactions Promoted by Transient
 Titanium Alkylidynes. Synthesis, Reactivity, Kinetic, and Theoretical
 Studies of the Ti\\tbC Linkage
;
_journal_name_full 'Journal of the American Chemical Society'
_journal_page_first 8781
_journal_page_last 8793
_journal_paper_doi 10.1021/ja070989q
_journal_volume 129
_journal_year 2007
_chemical_formula_sum 'C38 H73 N O2 P2 Si4 Ti'
_chemical_formula_weight 798.17
_chemical_name_systematic
; 
 ? 
;
_space_group_IT_number 2
_symmetry_cell_setting triclinic
_symmetry_space_group_name_Hall '-P 1'
_symmetry_space_group_name_H-M 'P -1'
_atom_sites_solution_hydrogens geom
_atom_sites_solution_primary direct
_atom_sites_solution_secondary difmap
_audit_creation_method SHELXL-97
_cell_angle_alpha 86.114(3)
_cell_angle_beta 81.525(3)
_cell_angle_gamma 86.766(3)
_cell_formula_units_Z 2
_cell_length_a 12.0708(15)
_cell_length_b 12.3733(15)
_cell_length_c 16.301(2)
_cell_measurement_reflns_used 1000
_cell_measurement_temperature 123(2)
_cell_measurement_theta_max 29.83
_cell_measurement_theta_min 3.61
_cell_volume 2399.9(5)
_computing_cell_refinement 'SAINT (Bruker, 1999)'
_computing_data_collection 'SMART (Bruker, 1999)'
_computing_data_reduction 'SAINT (Bruker, 1999), XTEL (local package)'
_computing_molecular_graphics 'Reciprocal Net (http://recipnet.org)'
_computing_structure_refinement 'SHELXL-97 (Sheldrick, 1997)'
_computing_structure_solution 'SHELXS-97 (Sheldrick, 1990)'
_diffrn_ambient_temperature 123(2)
_diffrn_detector 'CCD area detector'
_diffrn_detector_area_resol_mean 44.52
_diffrn_detector_type 'Bruker SMART 6000'
_diffrn_measured_fraction_theta_full 0.998
_diffrn_measured_fraction_theta_max 0.998
_diffrn_measurement_details '   0.30 degree frames measured for10.16 seconds each'
_diffrn_measurement_device 'three-circle goniometer with fixed chi'
_diffrn_measurement_device_type 'Bruker Platform goniometer'
_diffrn_measurement_method '\w scans'
_diffrn_radiation_monochromator graphite
_diffrn_radiation_source 'fine-focus sealed tube'
_diffrn_radiation_type MoK\a
_diffrn_radiation_wavelength 0.71073
_diffrn_reflns_av_R_equivalents 0.0469
_diffrn_reflns_av_sigmaI/netI 0.0424
_diffrn_reflns_limit_h_max 17
_diffrn_reflns_limit_h_min -16
_diffrn_reflns_limit_k_max 17
_diffrn_reflns_limit_k_min -17
_diffrn_reflns_limit_l_max 22
_diffrn_reflns_limit_l_min -22
_diffrn_reflns_number 54417
_diffrn_reflns_theta_full 30.06
_diffrn_reflns_theta_max 30.06
_diffrn_reflns_theta_min 1.97
_diffrn_standards_decay_% 0.0
_exptl_absorpt_coefficient_mu 0.374
_exptl_absorpt_correction_type none
_exptl_crystal_colour grey
_exptl_crystal_density_diffrn 1.105
_exptl_crystal_description triangular
_exptl_crystal_F_000 864
_exptl_crystal_size_max 0.30
_exptl_crystal_size_mid 0.25
_exptl_crystal_size_min 0.12
_refine_diff_density_max 0.482
_refine_diff_density_min -0.317
_refine_diff_density_rms 0.053
_refine_ls_extinction_method none
_refine_ls_goodness_of_fit_ref 0.968
_refine_ls_hydrogen_treatment mixed
_refine_ls_matrix_type full
_refine_ls_number_parameters 725
_refine_ls_number_reflns 14029
_refine_ls_number_restraints 0
_refine_ls_restrained_S_all 0.968
_refine_ls_R_factor_all 0.0476
_refine_ls_R_factor_gt 0.0332
_refine_ls_shift/su_max 0.005
_refine_ls_shift/su_mean 0.000
_refine_ls_structure_factor_coef Fsqd
_refine_ls_weighting_details 'calc w=1/[\s^2^(Fo^2^)+(0.0509P)^2^+0.0000P] where P=(Fo^2^+2Fc^2^)/3'
_refine_ls_weighting_scheme calc
_refine_ls_wR_factor_gt 0.0854
_refine_ls_wR_factor_ref 0.0917
_reflns_number_gt 10753
_reflns_number_total 14029
_reflns_threshold_expression >2sigma(I)
_cod_data_source_file ja070989qsi20070211_102603.cif
_cod_data_source_block 06016
_cod_original_cell_volume 2399.8(5)
_cod_original_sg_symbol_H-M 'P -1 '
_cod_database_code 4109649

loop_
_symmetry_equiv_pos_as_xyz
'x, y, z'
'-x, -y, -z'

loop_
_atom_site_label
_atom_site_type_symbol
_atom_site_fract_x
_atom_site_fract_y
_atom_site_fract_z
_atom_site_U_iso_or_equiv
_atom_site_adp_type
_atom_site_occupancy
_atom_site_symmetry_multiplicity
_atom_site_calc_flag
Ti1 Ti 0.863704(18) 0.283718(17) 0.245290(13) 0.01661(5) Uani 1 1 d
P2 P 0.75062(3) 0.11670(3) 0.30483(2) 0.02138(7) Uani 1 1 d
C3 C 0.79440(11) 0.12037(10) 0.40654(8) 0.0239(3) Uani 1 1 d
C4 C 0.80630(13) 0.03001(11) 0.46155(9) 0.0300(3) Uani 1 1 d
C5 C 0.84159(14) 0.03824(11) 0.53821(9) 0.0325(3) Uani 1 1 d
C6 C 0.8593(2) -0.06074(14) 0.59487(12) 0.0445(4) Uani 1 1 d
C7 C 0.86447(14) 0.14087(12) 0.55915(9) 0.0332(3) Uani 1 1 d
C8 C 0.85311(13) 0.23198(11) 0.50614(9) 0.0293(3) Uani 1 1 d
C9 C 0.81920(11) 0.22375(10) 0.42832(8) 0.0227(2) Uani 1 1 d
N10 N 0.81544(9) 0.31227(8) 0.36957(6) 0.0208(2) Uani 1 1 d
C11 C 0.78508(11) 0.41582(10) 0.39904(8) 0.0205(2) Uani 1 1 d
C12 C 0.70449(12) 0.43403(11) 0.46828(8) 0.0254(3) Uani 1 1 d
C13 C 0.67518(13) 0.53867(11) 0.49237(9) 0.0280(3) Uani 1 1 d
C14 C 0.72479(12) 0.62873(10) 0.44879(8) 0.0273(3) Uani 1 1 d
C15 C 0.6895(2) 0.74205(13) 0.47340(13) 0.0452(5) Uani 1 1 d
C16 C 0.80519(12) 0.61063(10) 0.38063(8) 0.0245(3) Uani 1 1 d
C17 C 0.83601(10) 0.50640(10) 0.35496(8) 0.0207(2) Uani 1 1 d
P18 P 0.93985(3) 0.47148(2) 0.26755(2) 0.01905(7) Uani 1 1 d
C19 C 0.78085(13) -0.02356(11) 0.27178(9) 0.0296(3) Uani 1 1 d
C20 C 0.90384(16) -0.05986(13) 0.26853(13) 0.0401(4) Uani 1 1 d
C21 C 0.7428(2) -0.03110(17) 0.18701(12) 0.0482(4) Uani 1 1 d
C22 C 0.59510(12) 0.12853(12) 0.32535(9) 0.0281(3) Uani 1 1 d
C23 C 0.54152(16) 0.04592(17) 0.39079(13) 0.0452(4) Uani 1 1 d
C24 C 0.55620(14) 0.24398(14) 0.34744(11) 0.0369(3) Uani 1 1 d
C25 C 0.94983(11) 0.59162(10) 0.19344(8) 0.0238(3) Uani 1 1 d
C26 C 0.83929(13) 0.62158(12) 0.16158(10) 0.0310(3) Uani 1 1 d
C27 C 1.04364(14) 0.56984(14) 0.12187(10) 0.0350(3) Uani 1 1 d
C28 C 1.07463(11) 0.46761(11) 0.31065(9) 0.0262(3) Uani 1 1 d
C29 C 1.07496(16) 0.38446(15) 0.38404(12) 0.0412(4) Uani 1 1 d
C30 C 1.10394(14) 0.57751(13) 0.33662(12) 0.0361(3) Uani 1 1 d
C31 C 0.80253(12) 0.32324(12) 0.13156(9) 0.0257(3) Uani 1 1 d
Si32 Si 0.66486(3) 0.38061(3) 0.11174(2) 0.02377(8) Uani 1 1 d
C33 C 0.56359(17) 0.27236(16) 0.11223(14) 0.0430(4) Uani 1 1 d
C34 C 0.67390(14) 0.45748(15) 0.00886(10) 0.0345(3) Uani 1 1 d
O35 O 0.61337(8) 0.46460(8) 0.18372(6) 0.0274(2) Uani 1 1 d
Si36 Si 0.51446(3) 0.55735(3) 0.20730(3) 0.03020(9) Uani 1 1 d
C37 C 0.37553(14) 0.49763(18) 0.21393(13) 0.0452(4) Uani 1 1 d
C38 C 0.52863(18) 0.6060(2) 0.31004(13) 0.0521(5) Uani 1 1 d
C39 C 0.52797(17) 0.67330(15) 0.12813(13) 0.0430(4) Uani 1 1 d
C40 C 1.00202(11) 0.20531(10) 0.22318(9) 0.0231(3) Uani 1 1 d
Si41 Si 1.10967(3) 0.16369(3) 0.13955(3) 0.02970(9) Uani 1 1 d
C42 C 1.2208(2) 0.2632(2) 0.1165(3) 0.0872(12) Uani 1 1 d
C43 C 1.0503(2) 0.1467(3) 0.04231(13) 0.0694(8) Uani 1 1 d
O44 O 1.16918(10) 0.04708(9) 0.16564(7) 0.0423(3) Uani 1 1 d
Si45 Si 1.26924(4) -0.04429(4) 0.14522(3) 0.03754(11) Uani 1 1 d
C46 C 1.3414(7) -0.0231(6) 0.0399(3) 0.142(3) Uani 1 1 d
C47 C 1.2072(3) -0.1761(2) 0.1597(5) 0.1127(17) Uani 1 1 d
C48 C 1.3720(3) -0.0341(4) 0.2167(3) 0.122(2) Uani 1 1 d
H49 H 0.7888(13) -0.0426(13) 0.4464(9) 0.026(4) Uiso 1 1 d
H50 H 0.920(2) -0.103(2) 0.5765(16) 0.087(9) Uiso 1 1 d
H51 H 0.795(2) -0.102(2) 0.6072(15) 0.079(8) Uiso 1 1 d
H52 H 0.8601(16) -0.0440(16) 0.6506(13) 0.050(5) Uiso 1 1 d
H53 H 0.8920(14) 0.1491(13) 0.6104(10) 0.032(4) Uiso 1 1 d
H54 H 0.8718(13) 0.3004(12) 0.5211(9) 0.024(4) Uiso 1 1 d
H55 H 0.6705(13) 0.3740(13) 0.4979(10) 0.028(4) Uiso 1 1 d
H56 H 0.6182(14) 0.5477(13) 0.5382(10) 0.032(4) Uiso 1 1 d
H57 H 0.6872(19) 0.7494(17) 0.5270(15) 0.063(7) Uiso 1 1 d
H58 H 0.618(3) 0.755(3) 0.4605(19) 0.119(12) Uiso 1 1 d
H59 H 0.728(2) 0.796(2) 0.4396(15) 0.078(7) Uiso 1 1 d
H60 H 0.8405(13) 0.6679(13) 0.3513(9) 0.027(4) Uiso 1 1 d
H61 H 0.7417(14) -0.0700(14) 0.3100(10) 0.034(4) Uiso 1 1 d
H62 H 0.9318(17) -0.0542(17) 0.3179(13) 0.056(6) Uiso 1 1 d
H63 H 0.9098(17) -0.1317(17) 0.2503(12) 0.058(6) Uiso 1 1 d
H64 H 0.9494(18) -0.0188(17) 0.2308(13) 0.058(6) Uiso 1 1 d
H65 H 0.7534(17) -0.1038(17) 0.1700(12) 0.056(6) Uiso 1 1 d
H66 H 0.7814(18) 0.0193(18) 0.1435(13) 0.061(6) Uiso 1 1 d
H67 H 0.668(2) -0.0139(18) 0.1873(13) 0.065(7) Uiso 1 1 d
H68 H 0.5752(13) 0.1176(13) 0.2730(10) 0.028(4) Uiso 1 1 d
H69 H 0.4594(17) 0.0556(15) 0.3972(11) 0.047(5) Uiso 1 1 d
H70 H 0.5568(15) -0.0201(16) 0.3758(11) 0.040(5) Uiso 1 1 d
H71 H 0.5689(17) 0.0541(16) 0.4421(13) 0.055(6) Uiso 1 1 d
H72 H 0.5774(16) 0.2600(15) 0.4028(12) 0.050(5) Uiso 1 1 d
H73 H 0.5905(15) 0.2988(14) 0.3086(11) 0.041(5) Uiso 1 1 d
H74 H 0.4741(17) 0.2550(15) 0.3499(11) 0.044(5) Uiso 1 1 d
H75 H 0.9692(13) 0.6466(13) 0.2213(10) 0.028(4) Uiso 1 1 d
H76 H 0.8155(16) 0.5698(16) 0.1322(11) 0.046(5) Uiso 1 1 d
H77 H 0.7812(16) 0.6341(14) 0.2046(11) 0.041(5) Uiso 1 1 d
H78 H 0.8478(15) 0.6885(15) 0.1262(11) 0.042(5) Uiso 1 1 d
H79 H 1.0461(14) 0.6270(15) 0.0845(11) 0.038(5) Uiso 1 1 d
H80 H 1.0270(15) 0.5075(15) 0.0915(11) 0.043(5) Uiso 1 1 d
H81 H 1.1163(17) 0.5520(14) 0.1394(11) 0.044(5) Uiso 1 1 d
H82 H 1.1308(13) 0.4450(12) 0.2667(10) 0.027(4) Uiso 1 1 d
H83 H 1.1486(17) 0.3784(15) 0.3961(12) 0.050(5) Uiso 1 1 d
H84 H 1.0632(16) 0.3115(17) 0.3705(12) 0.051(5) Uiso 1 1 d
H85 H 1.0151(17) 0.4063(16) 0.4323(12) 0.052(6) Uiso 1 1 d
H86 H 1.1681(16) 0.5725(14) 0.3619(11) 0.043(5) Uiso 1 1 d
H87 H 1.1175(15) 0.6283(15) 0.2941(11) 0.039(5) Uiso 1 1 d
H88 H 1.0452(16) 0.6065(14) 0.3762(11) 0.043(5) Uiso 1 1 d
H89 H 0.8618(16) 0.3653(15) 0.1053(11) 0.048(5) Uiso 1 1 d
H90 H 0.8152(15) 0.2553(15) 0.1093(11) 0.043(5) Uiso 1 1 d
H91 H 0.551(2) 0.240(2) 0.1596(18) 0.094(9) Uiso 1 1 d
H92 H 0.593(2) 0.215(2) 0.0783(15) 0.078(8) Uiso 1 1 d
H93 H 0.497(2) 0.299(2) 0.0939(15) 0.081(8) Uiso 1 1 d
H94 H 0.7005(16) 0.4078(15) -0.0326(11) 0.045(5) Uiso 1 1 d
H95 H 0.5984(18) 0.4936(17) 0.0002(13) 0.062(6) Uiso 1 1 d
H96 H 0.7244(18) 0.5120(18) 0.0064(13) 0.062(6) Uiso 1 1 d
H97 H 0.3625(17) 0.4452(17) 0.2594(14) 0.058(6) Uiso 1 1 d
H98 H 0.3660(16) 0.4676(16) 0.1612(13) 0.053(6) Uiso 1 1 d
H99 H 0.320(2) 0.550(2) 0.2233(15) 0.077(7) Uiso 1 1 d
H100 H 0.539(2) 0.549(2) 0.3479(15) 0.078(8) Uiso 1 1 d
H101 H 0.594(2) 0.652(2) 0.3047(15) 0.081(8) Uiso 1 1 d
H102 H 0.463(2) 0.656(2) 0.3287(15) 0.088(8) Uiso 1 1 d
H103 H 0.603(2) 0.7016(16) 0.1179(12) 0.058(6) Uiso 1 1 d
H104 H 0.5148(19) 0.6587(18) 0.0770(15) 0.066(7) Uiso 1 1 d
H105 H 0.475(2) 0.7255(19) 0.1423(14) 0.077(7) Uiso 1 1 d
H106 H 1.0199(15) 0.1904(14) 0.2762(12) 0.045(5) Uiso 1 1 d
H108 H 1.253(3) 0.267(3) 0.169(2) 0.131(15) Uiso 1 1 d
H109 H 1.191(2) 0.324(2) 0.1058(17) 0.089(9) Uiso 1 1 d
H110 H 1.272(2) 0.2414(18) 0.0651(15) 0.073(7) Uiso 1 1 d
H111 H 1.007(2) 0.203(2) 0.0254(17) 0.098(9) Uiso 1 1 d
H112 H 1.106(2) 0.1233(19) 0.0010(14) 0.072(7) Uiso 1 1 d
H113 H 0.994(3) 0.092(3) 0.0493(19) 0.122(13) Uiso 1 1 d
H114 H 1.352(3) 0.037(3) 0.020(2) 0.103(12) Uiso 1 1 d
H116 H 1.401(3) -0.071(3) 0.0314(19) 0.116(11) Uiso 1 1 d
H117 H 1.151(4) -0.188(3) 0.138(3) 0.165(19) Uiso 1 1 d
H118 H 1.257(4) -0.228(3) 0.139(2) 0.152(14) Uiso 1 1 d
H119 H 1.184(4) -0.174(4) 0.207(3) 0.17(2) Uiso 1 1 d
H120 H 1.436(3) -0.085(3) 0.202(2) 0.134(12) Uiso 1 1 d
H122 H 1.379(3) 0.018(3) 0.234(2) 0.142(16) Uiso 1 1 d
H115 H 1.296(4) -0.036(5) 0.020(3) 0.17(3) Uiso 1 1 d
H121 H 1.327(6) -0.078(6) 0.261(4) 0.30(4) Uiso 1 1 d

loop_
_atom_site_aniso_label
_atom_site_aniso_U_11
_atom_site_aniso_U_22
_atom_site_aniso_U_33
_atom_site_aniso_U_23
_atom_site_aniso_U_13
_atom_site_aniso_U_12
Ti1 0.01928(10) 0.01459(10) 0.01573(10) 0.00000(7) -0.00227(8) -0.00066(7)
P2 0.02726(17) 0.01716(15) 0.01983(16) 0.00068(11) -0.00303(12) -0.00511(12)
C3 0.0317(7) 0.0190(6) 0.0213(6) 0.0010(5) -0.0048(5) -0.0041(5)
C4 0.0438(8) 0.0182(6) 0.0290(7) 0.0037(5) -0.0097(6) -0.0050(6)
C5 0.0472(9) 0.0237(7) 0.0268(7) 0.0072(5) -0.0101(6) -0.0027(6)
C6 0.0718(13) 0.0290(8) 0.0340(9) 0.0130(7) -0.0183(9) -0.0034(8)
C7 0.0487(9) 0.0298(7) 0.0225(7) 0.0013(5) -0.0117(6) -0.0009(6)
C8 0.0451(8) 0.0210(6) 0.0233(7) -0.0018(5) -0.0091(6) -0.0033(6)
C9 0.0302(7) 0.0178(6) 0.0195(6) 0.0009(4) -0.0027(5) -0.0010(5)
N10 0.0300(6) 0.0147(5) 0.0171(5) 0.0005(4) -0.0017(4) -0.0020(4)
C11 0.0263(6) 0.0169(5) 0.0184(6) -0.0011(4) -0.0028(5) -0.0019(4)
C12 0.0334(7) 0.0202(6) 0.0210(6) 0.0010(5) 0.0015(5) -0.0050(5)
C13 0.0354(7) 0.0247(7) 0.0218(7) -0.0037(5) 0.0040(5) -0.0004(5)
C14 0.0367(7) 0.0184(6) 0.0252(7) -0.0039(5) 0.0012(5) -0.0001(5)
C15 0.0677(13) 0.0212(7) 0.0400(10) -0.0075(7) 0.0154(9) 0.0009(7)
C16 0.0316(7) 0.0167(6) 0.0241(6) -0.0008(5) -0.0001(5) -0.0034(5)
C17 0.0238(6) 0.0184(6) 0.0196(6) -0.0009(4) -0.0015(5) -0.0022(4)
P18 0.02035(15) 0.01636(14) 0.02011(16) -0.00094(11) -0.00134(11) -0.00247(11)
C19 0.0408(8) 0.0181(6) 0.0303(7) -0.0019(5) -0.0037(6) -0.0072(6)
C20 0.0465(10) 0.0217(7) 0.0517(11) -0.0060(7) -0.0044(8) 0.0006(7)
C21 0.0655(13) 0.0413(10) 0.0421(10) -0.0185(8) -0.0155(9) -0.0004(9)
C22 0.0282(7) 0.0325(7) 0.0232(7) 0.0040(5) -0.0018(5) -0.0080(5)
C23 0.0390(10) 0.0474(11) 0.0463(11) 0.0167(8) -0.0004(8) -0.0165(8)
C24 0.0294(8) 0.0408(9) 0.0372(9) -0.0019(7) 0.0057(6) -0.0018(6)
C25 0.0258(6) 0.0192(6) 0.0251(7) 0.0010(5) 0.0014(5) -0.0052(5)
C26 0.0325(8) 0.0263(7) 0.0325(8) 0.0083(6) -0.0037(6) -0.0020(6)
C27 0.0335(8) 0.0359(8) 0.0309(8) 0.0066(6) 0.0072(6) -0.0032(6)
C28 0.0232(6) 0.0270(7) 0.0297(7) -0.0058(5) -0.0058(5) -0.0030(5)
C29 0.0431(10) 0.0390(9) 0.0474(10) 0.0049(7) -0.0272(8) -0.0070(7)
C30 0.0327(8) 0.0338(8) 0.0451(10) -0.0111(7) -0.0102(7) -0.0083(6)
C31 0.0270(7) 0.0245(6) 0.0263(7) -0.0013(5) -0.0079(5) 0.0036(5)
Si32 0.02199(17) 0.02687(18) 0.02260(18) 0.00193(14) -0.00586(13) 0.00030(14)
C33 0.0426(10) 0.0410(9) 0.0494(11) 0.0010(8) -0.0172(8) -0.0125(8)
C34 0.0303(8) 0.0458(9) 0.0256(7) 0.0047(6) -0.0047(6) 0.0058(7)
O35 0.0240(5) 0.0314(5) 0.0256(5) 0.0002(4) -0.0018(4) 0.0024(4)
Si36 0.02152(18) 0.0388(2) 0.0293(2) -0.00293(16) -0.00168(15) 0.00378(15)
C37 0.0247(8) 0.0629(12) 0.0463(11) 0.0026(9) -0.0020(7) -0.0021(8)
C38 0.0402(10) 0.0756(15) 0.0405(11) -0.0204(10) -0.0037(8) 0.0118(10)
C39 0.0407(10) 0.0353(9) 0.0516(11) 0.0001(8) -0.0079(8) 0.0095(7)
C40 0.0253(6) 0.0186(6) 0.0257(7) 0.0000(5) -0.0059(5) 0.0007(5)
Si41 0.02669(19) 0.02191(18) 0.0368(2) 0.00165(15) 0.00454(16) 0.00331(14)
C42 0.0587(15) 0.0401(12) 0.146(3) -0.0142(15) 0.0485(18) -0.0142(11)
C43 0.0687(15) 0.104(2) 0.0299(10) -0.0102(11) -0.0006(10) 0.0351(16)
O44 0.0433(6) 0.0310(6) 0.0470(7) 0.0009(5) 0.0038(5) 0.0169(5)
Si45 0.0334(2) 0.0300(2) 0.0486(3) -0.00971(18) -0.00520(19) 0.01116(17)
C46 0.158(5) 0.136(4) 0.092(3) 0.021(3) 0.064(3) 0.098(4)
C47 0.0587(17) 0.0340(12) 0.242(6) -0.032(2) -0.003(3) 0.0058(11)
C48 0.079(2) 0.130(3) 0.182(4) -0.101(3) -0.082(3) 0.059(2)

loop_
_atom_type_symbol
_atom_type_description
_atom_type_scat_dispersion_real
_atom_type_scat_dispersion_imag
_atom_type_scat_source
C C 0.0033 0.0016 'International Tables Vol C Tables 4.2.6.8 and 6.1.1.4'
H H 0.0000 0.0000 'International Tables Vol C Tables 4.2.6.8 and 6.1.1.4'
N N 0.0061 0.0033 'International Tables Vol C Tables 4.2.6.8 and 6.1.1.4'
O O 0.0106 0.0060 'International Tables Vol C Tables 4.2.6.8 and 6.1.1.4'
Si Si 0.0817 0.0704 'International Tables Vol C Tables 4.2.6.8 and 6.1.1.4'
P P 0.1023 0.0942 'International Tables Vol C Tables 4.2.6.8 and 6.1.1.4'
Ti Ti 0.2776 0.4457 'International Tables Vol C Tables 4.2.6.8 and 6.1.1.4'

loop_
_geom_angle_atom_site_label_1
_geom_angle_atom_site_label_2
_geom_angle_atom_site_label_3
_geom_angle
C40 Ti1 N10 114.09(5)
C40 Ti1 C31 108.46(6)
N10 Ti1 C31 137.41(5)
C40 Ti1 P2 95.24(4)
N10 Ti1 P2 75.78(3)
C31 Ti1 P2 102.59(4)
C40 Ti1 P18 98.43(4)
N10 Ti1 P18 73.55(3)
C31 Ti1 P18 98.94(4)
P2 Ti1 P18 149.300(14)
C40 Ti1 H106 23.7(5)
N10 Ti1 H106 90.5(5)
C31 Ti1 H106 132.1(5)
P2 Ti1 H106 88.1(5)
P18 Ti1 H106 93.5(5)
C3 P2 C19 106.92(6)
C3 P2 C22 104.52(6)
C19 P2 C22 103.62(7)
C3 P2 Ti1 92.94(4)
C19 P2 Ti1 125.31(5)
C22 P2 Ti1 120.14(5)
C4 C3 C9 119.76(12)
C4 C3 P2 125.06(10)
C9 C3 P2 115.17(9)
C5 C4 C3 122.18(13)
C5 C4 H49 118.0(9)
C3 C4 H49 119.9(9)
C7 C5 C4 117.35(12)
C7 C5 C6 121.18(14)
C4 C5 C6 121.41(14)
C5 C6 H50 113.5(17)
C5 C6 H51 112.8(15)
H50 C6 H51 110(2)
C5 C6 H52 112.9(12)
H50 C6 H52 111(2)
H51 C6 H52 94.7(18)
C8 C7 C5 121.83(13)
C8 C7 H53 118.6(10)
C5 C7 H53 119.6(10)
C7 C8 C9 120.97(13)
C7 C8 H54 120.1(9)
C9 C8 H54 118.9(9)
C8 C9 N10 123.04(11)
C8 C9 C3 117.90(11)
N10 C9 C3 118.95(11)
C9 N10 C11 118.11(10)
C9 N10 Ti1 117.94(8)
C11 N10 Ti1 123.86(8)
C12 C11 N10 123.50(11)
C12 C11 C17 118.13(11)
N10 C11 C17 118.34(11)
C13 C12 C11 120.72(12)
C13 C12 H55 120.8(9)
C11 C12 H55 118.4(9)
C12 C13 C14 121.47(13)
C12 C13 H56 118.1(10)
C14 C13 H56 120.4(10)
C16 C14 C13 117.80(12)
C16 C14 C15 121.05(13)
C13 C14 C15 121.12(13)
C14 C15 H57 112.9(14)
C14 C15 H58 106(2)
H57 C15 H58 108(2)
C14 C15 H59 113.8(15)
H57 C15 H59 114(2)
H58 C15 H59 101(2)
C14 C16 C17 121.91(12)
C14 C16 H60 120.1(10)
C17 C16 H60 118.0(10)
C16 C17 C11 119.97(11)
C16 C17 P18 126.38(10)
C11 C17 P18 113.65(9)
C17 P18 C25 106.93(6)
C17 P18 C28 103.50(6)
C25 P18 C28 103.28(6)
C17 P18 Ti1 97.13(4)
C25 P18 Ti1 127.02(5)
C28 P18 Ti1 116.12(4)
C20 C19 C21 110.64(15)
C20 C19 P2 112.91(10)
C21 C19 P2 108.72(11)
C20 C19 H61 106.2(10)
C21 C19 H61 109.5(11)
P2 C19 H61 108.7(10)
C19 C20 H62 114.0(13)
C19 C20 H63 105.7(12)
H62 C20 H63 113.4(17)
C19 C20 H64 112.4(13)
H62 C20 H64 103.9(18)
H63 C20 H64 107.3(17)
C19 C21 H65 110.4(12)
C19 C21 H66 112.8(13)
H65 C21 H66 110.1(17)
C19 C21 H67 113.2(14)
H65 C21 H67 105.2(18)
H66 C21 H67 104.8(18)
C23 C22 C24 110.80(14)
C23 C22 P2 114.73(12)
C24 C22 P2 109.97(10)
C23 C22 H68 110.6(10)
C24 C22 H68 108.0(10)
P2 C22 H68 102.3(10)
C22 C23 H69 110.2(11)
C22 C23 H70 111.5(12)
H69 C23 H70 105.5(16)
C22 C23 H71 109.0(12)
H69 C23 H71 111.3(16)
H70 C23 H71 109.4(17)
C22 C24 H72 110.8(11)
C22 C24 H73 113.4(10)
H72 C24 H73 105.0(15)
C22 C24 H74 111.1(11)
H72 C24 H74 108.8(15)
H73 C24 H74 107.6(15)
C26 C25 C27 111.15(13)
C26 C25 P18 112.04(9)
C27 C25 P18 109.02(10)
C26 C25 H75 109.6(10)
C27 C25 H75 108.4(10)
P18 C25 H75 106.4(10)
C25 C26 H76 114.1(12)
C25 C26 H77 112.0(11)
H76 C26 H77 105.5(16)
C25 C26 H78 108.5(11)
H76 C26 H78 108.8(15)
H77 C26 H78 107.8(15)
C25 C27 H79 109.0(11)
C25 C27 H80 110.6(10)
H79 C27 H80 105.3(15)
C25 C27 H81 113.9(11)
H79 C27 H81 111.7(15)
H80 C27 H81 105.9(15)
C29 C28 C30 109.27(13)
C29 C28 P18 111.41(10)
C30 C28 P18 113.50(10)
C29 C28 H82 108.4(9)
C30 C28 H82 108.6(9)
P18 C28 H82 105.5(9)
C28 C29 H83 106.4(12)
C28 C29 H84 113.6(11)
H83 C29 H84 102.1(16)
C28 C29 H85 110.3(11)
H83 C29 H85 115.2(16)
H84 C29 H85 109.2(16)
C28 C30 H86 111.9(11)
C28 C30 H87 114.4(12)
H86 C30 H87 105.2(16)
C28 C30 H88 110.9(11)
H86 C30 H88 106.4(15)
H87 C30 H88 107.5(15)
Si32 C31 Ti1 129.94(8)
Si32 C31 H89 112.5(11)
Ti1 C31 H89 98.4(11)
Si32 C31 H90 109.3(11)
Ti1 C31 H90 98.1(11)
H89 C31 H90 105.7(16)
O35 Si32 C31 110.21(6)
O35 Si32 C33 108.32(8)
C31 Si32 C33 111.30(8)
O35 Si32 C34 107.89(7)
C31 Si32 C34 111.55(7)
C33 Si32 C34 107.43(9)
Si32 C33 H91 110.9(19)
Si32 C33 H92 112.7(15)
H91 C33 H92 102(2)
Si32 C33 H93 112.4(15)
H91 C33 H93 111(2)
H92 C33 H93 107(2)
Si32 C34 H94 107.5(11)
Si32 C34 H95 111.0(12)
H94 C34 H95 112.0(16)
Si32 C34 H96 109.6(13)
H94 C34 H96 109.3(17)
H95 C34 H96 107.4(17)
Si36 O35 Si32 143.13(7)
O35 Si36 C38 108.58(8)
O35 Si36 C37 109.53(8)
C38 Si36 C37 108.76(10)
O35 Si36 C39 110.09(7)
C38 Si36 C39 109.18(11)
C37 Si36 C39 110.66(9)
Si36 C37 H97 112.1(13)
Si36 C37 H98 111.4(12)
H97 C37 H98 111.5(17)
Si36 C37 H99 109.8(16)
H97 C37 H99 105.8(19)
H98 C37 H99 106.0(19)
Si36 C38 H100 111.0(15)
Si36 C38 H101 109.8(14)
H100 C38 H101 109(2)
Si36 C38 H102 109.5(14)
H100 C38 H102 113(2)
H101 C38 H102 104(2)
Si36 C39 H103 113.2(12)
Si36 C39 H104 115.4(14)
H103 C39 H104 103.5(18)
Si36 C39 H105 110.0(15)
H103 C39 H105 111.7(19)
H104 C39 H105 102.4(19)
Si41 C40 Ti1 143.07(8)
Si41 C40 H106 115.0(11)
Ti1 C40 H106 101.5(11)
O44 Si41 C40 110.19(6)
O44 Si41 C42 107.59(12)
C40 Si41 C42 111.42(10)
O44 Si41 C43 107.21(11)
C40 Si41 C43 111.80(9)
C42 Si41 C43 108.45(19)
Si41 C42 H108 106(2)
Si41 C42 H109 108(2)
H108 C42 H109 108(3)
Si41 C42 H110 107.9(14)
H108 C42 H110 119(3)
H109 C42 H110 108(2)
Si41 C43 H111 115.5(18)
Si41 C43 H112 110.4(14)
H111 C43 H112 114(2)
Si41 C43 H113 112.9(19)
H111 C43 H113 97(3)
H112 C43 H113 106(2)
Si45 O44 Si41 148.35(8)
O44 Si45 C46 111.24(14)
O44 Si45 C47 107.66(12)
C46 Si45 C47 110.6(4)
O44 Si45 C48 108.64(11)
C46 Si45 C48 107.8(4)
C47 Si45 C48 110.9(3)
Si45 C46 H114 120(2)
Si45 C46 H116 110(2)
H114 C46 H116 116(3)
Si45 C46 H115 96(4)
H114 C46 H115 100(5)
H116 C46 H115 112(5)
Si45 C47 H117 121(3)
Si45 C47 H118 110(2)
H117 C47 H118 102(4)
Si45 C47 H119 98(4)
H117 C47 H119 104(4)
H118 C47 H119 124(4)
Si45 C48 H120 109(2)
Si45 C48 H122 120(3)
H120 C48 H122 121(4)
Si45 C48 H121 92(4)
H120 C48 H121 101(4)
H122 C48 H121 107(5)

loop_
_geom_bond_atom_site_label_1
_geom_bond_atom_site_label_2
_geom_bond_distance
Ti1 C40 1.8830(13)
Ti1 N10 2.0722(11)
Ti1 C31 2.1122(14)
Ti1 P2 2.5946(4)
Ti1 P18 2.6129(5)
Ti1 H106 2.258(18)
P2 C3 1.8170(13)
P2 C19 1.8527(14)
P2 C22 1.8569(15)
C3 C4 1.3996(18)
C3 C9 1.4100(17)
C4 C5 1.390(2)
C4 H49 0.990(15)
C5 C7 1.390(2)
C5 C6 1.508(2)
C6 H50 0.90(3)
C6 H51 0.94(3)
C6 H52 0.95(2)
C7 C8 1.3862(19)
C7 H53 0.958(16)
C8 C9 1.4008(19)
C8 H54 0.944(15)
C9 N10 1.4085(15)
N10 C11 1.4089(15)
C11 C12 1.3991(18)
C11 C17 1.4102(17)
C12 C13 1.3899(18)
C12 H55 0.939(16)
C13 C14 1.3955(19)
C13 H56 0.947(16)
C14 C16 1.3849(19)
C14 C15 1.506(2)
C15 H57 0.88(2)
C15 H58 0.92(3)
C15 H59 0.94(3)
C16 C17 1.3964(17)
C16 H60 0.917(16)
C17 P18 1.8123(13)
P18 C25 1.8487(13)
P18 C28 1.8617(14)
C19 C20 1.521(2)
C19 C21 1.530(2)
C19 H61 0.915(17)
C20 H62 0.93(2)
C20 H63 0.95(2)
C20 H64 0.91(2)
C21 H65 0.96(2)
C21 H66 0.99(2)
C21 H67 0.91(2)
C22 C23 1.525(2)
C22 C24 1.528(2)
C22 H68 0.940(16)
C23 H69 0.98(2)
C23 H70 0.870(19)
C23 H71 0.96(2)
C24 H72 1.01(2)
C24 H73 0.964(18)
C24 H74 0.987(19)
C25 C26 1.520(2)
C25 C27 1.528(2)
C25 H75 0.902(16)
C26 H76 0.91(2)
C26 H77 0.931(19)
C26 H78 0.978(18)
C27 H79 0.900(18)
C27 H80 0.989(19)
C27 H81 0.971(19)
C28 C29 1.524(2)
C28 C30 1.526(2)
C28 H82 0.956(16)
C29 H83 0.94(2)
C29 H84 0.97(2)
C29 H85 1.03(2)
C30 H86 0.927(19)
C30 H87 0.906(19)
C30 H88 0.957(19)
C31 Si32 1.8341(14)
C31 H89 0.942(19)
C31 H90 0.934(18)
Si32 O35 1.6495(10)
Si32 C33 1.8624(18)
Si32 C34 1.8630(16)
C33 H91 0.84(3)
C33 H92 0.95(3)
C33 H93 0.93(3)
C34 H94 0.953(19)
C34 H95 1.02(2)
C34 H96 0.93(2)
O35 Si36 1.6310(10)
Si36 C38 1.8519(19)
Si36 C37 1.8562(18)
Si36 C39 1.8612(19)
C37 H97 0.95(2)
C37 H98 0.98(2)
C37 H99 0.91(3)
C38 H100 0.92(2)
C38 H101 0.99(3)
C38 H102 1.00(3)
C39 H103 0.98(2)
C39 H104 0.90(2)
C39 H105 0.90(2)
C40 Si41 1.8193(14)
C40 H106 0.926(18)
Si41 O44 1.6336(11)
Si41 C42 1.853(2)
Si41 C43 1.862(2)
C42 H108 1.00(3)
C42 H109 0.84(3)
C42 H110 1.01(2)
C43 H111 0.90(3)
C43 H112 0.93(2)
C43 H113 0.98(3)
O44 Si45 1.6205(11)
Si45 C46 1.816(4)
Si45 C47 1.819(3)
Si45 C48 1.838(3)
C46 H114 0.80(3)
C46 H116 0.91(4)
C46 H115 0.71(6)
C47 H117 0.84(5)
C47 H118 0.90(4)
C47 H119 0.78(5)
C48 H120 0.98(4)
C48 H122 0.73(4)
C48 H121 0.98(7)

loop_
_geom_torsion_atom_site_label_1
_geom_torsion_atom_site_label_2
_geom_torsion_atom_site_label_3
_geom_torsion_atom_site_label_4
_geom_torsion
C40 Ti1 P2 C3 81.52(6)
N10 Ti1 P2 C3 -32.03(5)
C31 Ti1 P2 C3 -168.22(6)
P18 Ti1 P2 C3 -34.76(5)
C40 Ti1 P2 C19 -31.64(7)
N10 Ti1 P2 C19 -145.20(7)
C31 Ti1 P2 C19 78.62(7)
P18 Ti1 P2 C19 -147.92(6)
C40 Ti1 P2 C22 -169.80(7)
N10 Ti1 P2 C22 76.64(6)
C31 Ti1 P2 C22 -59.54(7)
P18 Ti1 P2 C22 73.91(6)
C19 P2 C3 C4 -22.33(15)
C22 P2 C3 C4 87.13(14)
Ti1 P2 C3 C4 -150.68(12)
C19 P2 C3 C9 156.53(11)
C22 P2 C3 C9 -94.02(11)
Ti1 P2 C3 C9 28.17(10)
C9 C3 C4 C5 0.4(2)
P2 C3 C4 C5 179.16(12)
C3 C4 C5 C7 0.4(2)
C3 C4 C5 C6 -176.97(17)
C4 C5 C7 C8 -0.1(2)
C6 C5 C7 C8 177.21(17)
C5 C7 C8 C9 -0.8(2)
C7 C8 C9 N10 -174.55(14)
C7 C8 C9 C3 1.5(2)
C4 C3 C9 C8 -1.3(2)
P2 C3 C9 C8 179.80(11)
C4 C3 C9 N10 174.96(13)
P2 C3 C9 N10 -3.96(16)
C8 C9 N10 C11 -34.82(18)
C3 C9 N10 C11 149.15(12)
C8 C9 N10 Ti1 141.75(12)
C3 C9 N10 Ti1 -34.28(15)
C40 Ti1 N10 C9 -49.41(11)
C31 Ti1 N10 C9 133.26(10)
P2 Ti1 N10 C9 40.01(9)
P18 Ti1 N10 C9 -141.44(10)
C40 Ti1 N10 C11 126.95(10)
C31 Ti1 N10 C11 -50.39(13)
P2 Ti1 N10 C11 -143.63(10)
P18 Ti1 N10 C11 34.92(9)
C9 N10 C11 C12 -36.56(18)
Ti1 N10 C11 C12 147.09(11)
C9 N10 C11 C17 145.48(12)
Ti1 N10 C11 C17 -30.88(16)
N10 C11 C12 C13 -177.53(13)
C17 C11 C12 C13 0.4(2)
C11 C12 C13 C14 -0.1(2)
C12 C13 C14 C16 -0.4(2)
C12 C13 C14 C15 177.72(17)
C13 C14 C16 C17 0.6(2)
C15 C14 C16 C17 -177.56(16)
C14 C16 C17 C11 -0.2(2)
C14 C16 C17 P18 -179.75(11)
C12 C11 C17 C16 -0.28(19)
N10 C11 C17 C16 177.79(12)
C12 C11 C17 P18 179.30(10)
N10 C11 C17 P18 -2.62(15)
C16 C17 P18 C25 -25.10(14)
C11 C17 P18 C25 155.34(10)
C16 C17 P18 C28 83.56(13)
C11 C17 P18 C28 -96.00(10)
C16 C17 P18 Ti1 -157.34(11)
C11 C17 P18 Ti1 23.10(10)
C40 Ti1 P18 C17 -139.34(6)
N10 Ti1 P18 C17 -26.61(5)
C31 Ti1 P18 C17 110.33(6)
P2 Ti1 P18 C17 -23.85(5)
C40 Ti1 P18 C25 103.15(7)
N10 Ti1 P18 C25 -144.11(6)
C31 Ti1 P18 C25 -7.18(7)
P2 Ti1 P18 C25 -141.36(6)
C40 Ti1 P18 C28 -30.48(7)
N10 Ti1 P18 C28 82.26(6)
C31 Ti1 P18 C28 -140.80(6)
P2 Ti1 P18 C28 85.02(6)
C3 P2 C19 C20 -58.08(13)
C22 P2 C19 C20 -168.17(12)
Ti1 P2 C19 C20 48.24(14)
C3 P2 C19 C21 178.73(12)
C22 P2 C19 C21 68.65(13)
Ti1 P2 C19 C21 -74.95(14)
C3 P2 C22 C23 -53.39(14)
C19 P2 C22 C23 58.45(14)
Ti1 P2 C22 C23 -155.61(12)
C3 P2 C22 C24 72.30(11)
C19 P2 C22 C24 -175.86(11)
Ti1 P2 C22 C24 -29.92(12)
C17 P18 C25 C26 -61.35(12)
C28 P18 C25 C26 -170.17(11)
Ti1 P18 C25 C26 51.73(12)
C17 P18 C25 C27 175.20(10)
C28 P18 C25 C27 66.38(12)
Ti1 P18 C25 C27 -71.73(11)
C17 P18 C28 C29 59.24(12)
C25 P18 C28 C29 170.60(11)
Ti1 P18 C28 C29 -45.83(12)
C17 P18 C28 C30 -64.62(12)
C25 P18 C28 C30 46.75(13)
Ti1 P18 C28 C30 -169.69(10)
C40 Ti1 C31 Si32 170.07(9)
N10 Ti1 C31 Si32 -12.49(15)
P2 Ti1 C31 Si32 70.10(10)
P18 Ti1 C31 Si32 -87.87(10)
Ti1 C31 Si32 O35 33.48(12)
Ti1 C31 Si32 C33 -86.72(12)
Ti1 C31 Si32 C34 153.30(10)
C31 Si32 O35 Si36 168.16(11)
C33 Si32 O35 Si36 -69.86(13)
C34 Si32 O35 Si36 46.15(13)
Si32 O35 Si36 C38 179.57(13)
Si32 O35 Si36 C37 60.93(13)
Si32 O35 Si36 C39 -60.97(14)
N10 Ti1 C40 Si41 -168.49(11)
C31 Ti1 C40 Si41 9.61(14)
P2 Ti1 C40 Si41 114.76(12)
P18 Ti1 C40 Si41 -92.81(12)
Ti1 C40 Si41 O44 -149.58(12)
Ti1 C40 Si41 C42 91.1(2)
Ti1 C40 Si41 C43 -30.46(18)
C40 Si41 O44 Si45 -170.26(16)
C42 Si41 O44 Si45 -48.6(2)
C43 Si41 O44 Si45 67.9(2)
Si41 O44 Si45 C46 -13.6(4)
Si41 O44 Si45 C47 -135.0(3)
Si41 O44 Si45 C48 104.9(3)
